data_7713933
loop_
_publ_author_name
'Armenis, Alexandros'
'Alexandropoulos, Dimitris'
'Worrell, Anne'
'Cunha-Silva, Luis'
'Dunbar, Kim R.'
'Stamatatos, Theocharis'

_publ_section_title
;
 Peripheral site modification in a family of dinuclear
 [Dy2(hynad)2-6(NO3)0-6(sol)0-2]0/2- single-molecule magnets bearing a
 {Dy2(\m-OR)2}4+ diamond-shaped core and exhibiting dissimilar magnetic
 dynamics
;
_journal_name_full 'Dalton Transactions'
_journal_paper_doi 10.1039/D3DT02596A
_journal_year 2023
_chemical_formula_sum 'C78 H54 Dy2 N8 O22'
_chemical_formula_weight 1780.29
_space_group_crystal_system triclinic
_space_group_IT_number 2
_space_group_name_Hall '-P 1'
_space_group_name_H-M_alt 'P -1'
_atom_sites_solution_hydrogens mixed
_audit_creation_method SHELXL-2014/7
_audit_update_record
;
2023-06-30 deposited with the CCDC.	2023-09-12 downloaded from the CCDC.
;
_cell_angle_alpha 94.080(3)
_cell_angle_beta 93.689(3)
_cell_angle_gamma 94.619(3)
_cell_formula_units_Z 1
_cell_length_a 12.1938(8)
_cell_length_b 12.3905(8)
_cell_length_c 14.0035(9)
_cell_measurement_reflns_used 9105
_cell_measurement_temperature 150(2)
_cell_measurement_theta_max 28.46
_cell_measurement_theta_min 2.46
_cell_volume 2098.3(2)
_computing_cell_refinement 'Bruker SAINT'
_computing_data_collection 'Bruker APEX2'
_computing_data_reduction 'Bruker SAINT'
_computing_molecular_graphics 'Bruker SHELXTL'
_computing_publication_material 'Bruker SHELXTL'
_computing_structure_refinement 'SHELXL-2014 (Sheldrick 2014)'
_computing_structure_solution 'SHELXS-97 (Sheldrick 2008)'
_diffrn_ambient_temperature 150(2)
_diffrn_measured_fraction_theta_full 0.998
_diffrn_measured_fraction_theta_max 0.998
_diffrn_measurement_device_type 'Bruker APEX-II CCD'
_diffrn_measurement_method '\f and \w scans'
_diffrn_radiation_type MoK\a
_diffrn_radiation_wavelength 0.71073
_diffrn_reflns_av_R_equivalents 0.0602
_diffrn_reflns_av_unetI/netI 0.0332
_diffrn_reflns_Laue_measured_fraction_full 0.998
_diffrn_reflns_Laue_measured_fraction_max 0.998
_diffrn_reflns_limit_h_max 14
_diffrn_reflns_limit_h_min -14
_diffrn_reflns_limit_k_max 14
_diffrn_reflns_limit_k_min -14
_diffrn_reflns_limit_l_max 16
_diffrn_reflns_limit_l_min -16
_diffrn_reflns_number 62031
_diffrn_reflns_point_group_measured_fraction_full 0.998
_diffrn_reflns_point_group_measured_fraction_max 0.998
_diffrn_reflns_theta_full 25.000
_diffrn_reflns_theta_max 25.000
_diffrn_reflns_theta_min 1.680
_exptl_absorpt_coefficient_mu 1.840
_exptl_absorpt_correction_T_max 0.7457
_exptl_absorpt_correction_T_min 0.6616
_exptl_absorpt_correction_type multi-scan
_exptl_absorpt_process_details 'Bruker SADABS'
_exptl_crystal_colour red
_exptl_crystal_density_diffrn 1.409
_exptl_crystal_description plate
_exptl_crystal_F_000 886
_exptl_crystal_size_max 0.16
_exptl_crystal_size_mid 0.10
_exptl_crystal_size_min 0.02
_refine_diff_density_max 3.393
_refine_diff_density_min -2.629
_refine_diff_density_rms 0.271
_refine_ls_extinction_method none
_refine_ls_goodness_of_fit_ref 1.253
_refine_ls_hydrogen_treatment mixed
_refine_ls_matrix_type full
_refine_ls_number_parameters 453
_refine_ls_number_reflns 7395
_refine_ls_number_restraints 2
_refine_ls_restrained_S_all 1.253
_refine_ls_R_factor_all 0.0750
_refine_ls_R_factor_gt 0.0714
_refine_ls_shift/su_max 0.002
_refine_ls_shift/su_mean 0.000
_refine_ls_structure_factor_coef Fsqd
_refine_ls_weighting_details 'w=1/[\s^2^(Fo^2^)+(0.0909P)^2^+35.5448P] where P=(Fo^2^+2Fc^2^)/3'
_refine_ls_weighting_scheme calc
_refine_ls_wR_factor_gt 0.2009
_refine_ls_wR_factor_ref 0.2032
_reflns_Friedel_coverage 0.000
_reflns_number_gt 6965
_reflns_number_total 7395
_reflns_threshold_expression 'I > 2\s(I)'
_cod_data_source_file d3dt02596a2.cif
_cod_data_source_block aw1062a_0m_a_a_sq
_cod_database_code 7713933
_shelx_shelxl_version_number 2014/7
_shelx_space_group_comment
;
The symmetry employed for this shelxl refinement is uniquely defined
by the following loop, which should always be used as a source of
symmetry information in preference to the above space-group names.
They are only intended as comments.
;

loop_
_space_group_symop_operation_xyz
'x, y, z'
'-x, -y, -z'

loop_
_atom_site_label
_atom_site_type_symbol
_atom_site_fract_x
_atom_site_fract_y
_atom_site_fract_z
_atom_site_U_iso_or_equiv
_atom_site_adp_type
_atom_site_occupancy
_atom_site_site_symmetry_order
_atom_site_calc_flag
_atom_site_refinement_flags_posn
_atom_site_refinement_flags_adp
_atom_site_refinement_flags_occupancy
_atom_site_disorder_assembly
_atom_site_disorder_group
Dy01 Dy 0.55115(3) 0.59439(3) 0.62495(3) 0.01151(17) Uani 1 1 d . . . . .
N1 N 0.4106(7) 0.4460(7) 0.7606(5) 0.0169(10) Uani 1 1 d . . . . .
N2 N 0.3160(6) 0.5831(6) 0.4935(5) 0.0127(15) Uani 1 1 d . . . . .
N3 N 0.6944(7) 0.8135(7) 0.7060(6) 0.0188(17) Uani 1 1 d . . . . .
N4 N 0.8553(13) 0.9858(9) 0.4234(9) 0.062(4) Uani 1 1 d . . . . .
O1 O 0.4228(5) 0.5595(5) 0.4883(4) 0.0133(13) Uani 1 1 d . . . . .
O2 O 0.2844(5) 0.5095(5) 0.3407(5) 0.0175(14) Uani 1 1 d . . . . .
O3 O 0.3565(5) 0.6403(6) 0.6487(5) 0.0196(14) Uani 1 1 d . . . . .
O4 O 0.5291(6) 0.7879(6) 0.6221(5) 0.0240(16) Uani 1 1 d . . . . .
O5 O 0.6973(6) 0.7048(5) 0.7007(5) 0.0198(14) Uani 1 1 d . . . . .
O6 O 0.8579(6) 0.8340(6) 0.7952(5) 0.0252(16) Uani 1 1 d . . . . .
O7 O 0.4567(5) 0.4387(5) 0.6743(4) 0.0169(10) Uani 1 1 d . . . . .
O8 O 0.5105(6) 0.6067(6) 0.7938(5) 0.0241(8) Uani 1 1 d . . . . .
O9 O 0.3086(7) 0.2858(7) 0.7178(5) 0.0310(18) Uani 1 1 d . . . . .
O10 O 0.7550(8) 0.8639(7) 0.5006(6) 0.038(2) Uani 1 1 d . . . . .
O11 O 0.6524(5) 0.6544(5) 0.4919(5) 0.0180(14) Uani 1 1 d D . . . .
H11 H 0.6203 0.6269 0.4399 0.027 Uiso 1 1 calc DR U . . .
C1 C 0.4438(9) 0.5358(9) 0.8201(7) 0.0241(8) Uani 1 1 d . . . . .
C2 C 0.3999(9) 0.5433(9) 0.9140(7) 0.0241(8) Uani 1 1 d . . . . .
C3 C 0.4303(9) 0.6315(9) 0.9797(7) 0.0241(8) Uani 1 1 d . . . . .
H3 H 0.4759 0.6911 0.9611 0.029 Uiso 1 1 calc R U . . .
C4 C 0.3946(9) 0.6343(9) 1.0734(7) 0.0241(8) Uani 1 1 d . . . . .
H4 H 0.4155 0.6956 1.1174 0.029 Uiso 1 1 calc R U . . .
C5 C 0.3293(9) 0.5479(9) 1.1010(7) 0.0241(8) Uani 1 1 d . . . . .
H5 H 0.3048 0.5517 1.1640 0.029 Uiso 1 1 calc R U . . .
C6 C 0.2973(9) 0.4542(10) 1.0398(7) 0.031(3) Uani 1 1 d . . . . .
C7 C 0.2380(10) 0.3615(11) 1.0683(8) 0.037(3) Uani 1 1 d . . . . .
H7 H 0.2186 0.3599 1.1328 0.044 Uiso 1 1 calc R U . . .
C8 C 0.2083(10) 0.2756(13) 1.0065(10) 0.043(3) Uani 1 1 d . . . . .
H8 H 0.1665 0.2146 1.0271 0.052 Uiso 1 1 calc R U . . .
C9 C 0.2391(10) 0.2743(11) 0.9083(9) 0.037(3) Uani 1 1 d . . . . .
H9 H 0.2181 0.2127 0.8648 0.044 Uiso 1 1 calc R U . . .
C10 C 0.2984(9) 0.3621(9) 0.8789(7) 0.026(2) Uani 1 1 d . . . . .
C11 C 0.3316(8) 0.4540(10) 0.9438(7) 0.024(2) Uani 1 1 d . . . . .
H11A H 0.703(8) 0.718(6) 0.490(3) 0.036 Uiso 1 1 d D U . . .
C12 C 0.3371(8) 0.3582(8) 0.7797(7) 0.020(2) Uani 1 1 d . . . . .
C13 C 0.2858(8) 0.6251(7) 0.5809(6) 0.0143(18) Uani 1 1 d . . . . .
C14 C 0.1698(8) 0.6496(7) 0.5860(7) 0.0175(19) Uani 1 1 d . . . . .
C15 C 0.1334(9) 0.6882(9) 0.6722(8) 0.026(2) Uani 1 1 d . . . . .
H15 H 0.1835 0.7013 0.7274 0.031 Uiso 1 1 calc R U . . .
C16 C 0.0234(9) 0.7079(9) 0.6779(9) 0.028(2) Uani 1 1 d . . . . .
H16 H -0.0014 0.7337 0.7376 0.033 Uiso 1 1 calc R U . . .
C17 C -0.0502(9) 0.6907(9) 0.5990(9) 0.029(3) Uani 1 1 d . . . . .
H17 H -0.1250 0.7047 0.6045 0.035 Uiso 1 1 calc R U . . .
C18 C -0.0148(8) 0.6519(8) 0.5086(8) 0.024(2) Uani 1 1 d . . . . .
C19 C 0.0979(8) 0.6296(7) 0.5029(8) 0.019(2) Uani 1 1 d . . . . .
C20 C -0.0878(9) 0.6313(9) 0.4235(9) 0.031(3) Uani 1 1 d . . . . .
H20 H -0.1629 0.6459 0.4258 0.037 Uiso 1 1 calc R U . . .
C21 C -0.0508(9) 0.5912(10) 0.3396(9) 0.032(3) Uani 1 1 d . . . . .
H21 H -0.0996 0.5798 0.2835 0.038 Uiso 1 1 calc R U . . .
C22 C 0.0602(8) 0.5664(8) 0.3360(8) 0.023(2) Uani 1 1 d . . . . .
H22 H 0.0849 0.5364 0.2777 0.028 Uiso 1 1 calc R U . . .
C23 C 0.1326(8) 0.5854(8) 0.4157(7) 0.0177(19) Uani 1 1 d . . . . .
C24 C 0.2475(7) 0.5565(7) 0.4124(6) 0.0125(18) Uani 1 1 d . . . . .
C25 C 0.6041(9) 0.8531(9) 0.6612(7) 0.026(2) Uani 1 1 d . . . . .
C26 C 0.6002(10) 0.9726(9) 0.6629(8) 0.032(3) Uani 1 1 d . . . . .
C27 C 0.5101(13) 1.0156(11) 0.6188(11) 0.047(3) Uani 1 1 d . . . . .
H27 H 0.4498 0.9690 0.5895 0.056 Uiso 1 1 calc R U . . .
C28 C 0.5090(14) 1.1293(11) 0.6179(12) 0.055(4) Uani 1 1 d . . . . .
H28 H 0.4486 1.1586 0.5857 0.066 Uiso 1 1 calc R U . . .
C29 C 0.5938(13) 1.1989(10) 0.6629(10) 0.047(3) Uani 1 1 d . . . . .
H29 H 0.5906 1.2752 0.6631 0.056 Uiso 1 1 calc R U . . .
C30 C 0.6864(12) 1.1553(9) 0.7091(9) 0.037(3) Uani 1 1 d . . . . .
C31 C 0.6890(10) 1.0397(9) 0.7092(9) 0.031(3) Uani 1 1 d . . . . .
C32 C 0.7800(9) 0.9964(9) 0.7551(8) 0.026(2) Uani 1 1 d . . . . .
C33 C 0.8695(11) 1.0645(9) 0.7974(9) 0.035(3) Uani 1 1 d . . . . .
H33 H 0.9311 1.0348 0.8275 0.042 Uiso 1 1 calc R U . . .
C34 C 0.8674(14) 1.1767(11) 0.7948(11) 0.051(4) Uani 1 1 d . . . . .
H34 H 0.9281 1.2233 0.8234 0.061 Uiso 1 1 calc R U . . .
C35 C 0.7777(12) 1.2212(10) 0.7510(10) 0.043(3) Uani 1 1 d . . . . .
H35 H 0.7785 1.2978 0.7495 0.052 Uiso 1 1 calc R U . . .
C36 C 0.7836(8) 0.8781(8) 0.7558(7) 0.021(2) Uani 1 1 d . . . . .
C37 C 0.8101(18) 0.8874(12) 0.4350(13) 0.074(3) Uani 1 1 d . . . . .
H37 H 0.8217 0.8308 0.3883 0.089 Uiso 1 1 calc R U . . .
C38 C 0.9158(18) 1.0074(12) 0.3387(13) 0.074(3) Uani 1 1 d . . . . .
H38A H 0.9881 1.0452 0.3591 0.111 Uiso 1 1 calc R U . . .
H38B H 0.8740 1.0528 0.2978 0.111 Uiso 1 1 calc R U . . .
H38C H 0.9257 0.9385 0.3027 0.111 Uiso 1 1 calc R U . . .
C39 C 0.8353(19) 1.0774(12) 0.4891(13) 0.074(3) Uani 1 1 d . . . . .
H39A H 0.7863 1.1242 0.4565 0.111 Uiso 1 1 calc R U . . .
H39B H 0.9055 1.1191 0.5101 0.111 Uiso 1 1 calc R U . . .
H39C H 0.8006 1.0506 0.5451 0.111 Uiso 1 1 calc R U . . .

loop_
_atom_site_aniso_label
_atom_site_aniso_U_11
_atom_site_aniso_U_22
_atom_site_aniso_U_33
_atom_site_aniso_U_23
_atom_site_aniso_U_13
_atom_site_aniso_U_12
Dy01 0.0119(2) 0.0133(2) 0.0097(2) 0.00167(15) 0.00138(15) 0.00280(15)
N1 0.018(3) 0.022(3) 0.012(2) 0.003(2) 0.008(2) 0.003(2)
N2 0.010(4) 0.014(4) 0.014(4) 0.003(3) 0.000(3) 0.004(3)
N3 0.026(4) 0.020(4) 0.011(4) 0.003(3) 0.000(3) 0.002(3)
N4 0.105(11) 0.023(5) 0.059(8) -0.001(5) 0.052(8) -0.017(6)
O1 0.008(3) 0.019(3) 0.013(3) 0.000(3) 0.001(2) 0.006(2)
O2 0.017(3) 0.019(3) 0.017(3) 0.002(3) -0.001(3) 0.004(3)
O3 0.016(3) 0.028(4) 0.015(3) 0.000(3) 0.000(3) 0.006(3)
O4 0.028(4) 0.019(4) 0.025(4) 0.003(3) -0.004(3) 0.005(3)
O5 0.026(4) 0.010(3) 0.022(4) -0.001(3) -0.002(3) -0.001(3)
O6 0.021(4) 0.022(4) 0.032(4) -0.004(3) 0.005(3) 0.004(3)
O7 0.018(3) 0.022(3) 0.012(2) 0.003(2) 0.008(2) 0.003(2)
O8 0.027(2) 0.029(2) 0.0170(19) 0.0045(16) 0.0012(16) 0.0105(16)
O9 0.033(4) 0.037(4) 0.020(4) 0.001(3) 0.003(3) -0.012(4)
O10 0.048(5) 0.027(4) 0.040(5) 0.002(4) 0.010(4) -0.008(4)
O11 0.017(3) 0.021(3) 0.014(3) -0.001(3) -0.001(3) -0.004(3)
C1 0.027(2) 0.029(2) 0.0170(19) 0.0045(16) 0.0012(16) 0.0105(16)
C2 0.027(2) 0.029(2) 0.0170(19) 0.0045(16) 0.0012(16) 0.0105(16)
C3 0.027(2) 0.029(2) 0.0170(19) 0.0045(16) 0.0012(16) 0.0105(16)
C4 0.027(2) 0.029(2) 0.0170(19) 0.0045(16) 0.0012(16) 0.0105(16)
C5 0.027(2) 0.029(2) 0.0170(19) 0.0045(16) 0.0012(16) 0.0105(16)
C6 0.030(6) 0.054(7) 0.012(5) 0.007(5) 0.003(4) 0.024(5)
C7 0.030(6) 0.061(8) 0.023(6) 0.015(6) 0.016(5) 0.007(6)
C8 0.024(6) 0.069(9) 0.041(7) 0.029(7) 0.010(5) -0.002(6)
C9 0.031(6) 0.049(8) 0.029(6) 0.010(5) 0.005(5) -0.013(5)
C10 0.028(6) 0.039(6) 0.011(5) 0.014(4) 0.003(4) -0.002(5)
C11 0.018(5) 0.049(7) 0.009(5) 0.008(4) 0.003(4) 0.017(5)
C12 0.019(5) 0.030(5) 0.012(5) 0.006(4) 0.006(4) 0.002(4)
C13 0.017(5) 0.014(4) 0.014(4) 0.005(3) 0.007(4) 0.008(4)
C14 0.011(4) 0.013(4) 0.029(5) 0.004(4) 0.004(4) 0.002(3)
C15 0.020(5) 0.024(5) 0.034(6) -0.002(4) 0.009(4) 0.005(4)
C16 0.023(5) 0.021(5) 0.040(6) -0.002(5) 0.012(5) 0.005(4)
C17 0.016(5) 0.023(5) 0.052(7) 0.005(5) 0.017(5) 0.006(4)
C18 0.015(5) 0.013(5) 0.043(6) 0.004(4) 0.006(4) -0.002(4)
C19 0.016(5) 0.009(4) 0.034(6) 0.006(4) 0.006(4) 0.003(3)
C20 0.015(5) 0.021(5) 0.057(8) 0.010(5) 0.001(5) 0.005(4)
C21 0.018(5) 0.037(6) 0.041(7) 0.011(5) -0.007(5) 0.002(5)
C22 0.018(5) 0.023(5) 0.030(6) 0.010(4) -0.003(4) 0.004(4)
C23 0.011(4) 0.018(5) 0.025(5) 0.006(4) 0.000(4) 0.001(4)
C24 0.012(4) 0.010(4) 0.016(5) 0.006(3) 0.004(4) 0.003(3)
C25 0.035(6) 0.027(6) 0.017(5) 0.002(4) 0.002(4) 0.004(5)
C26 0.044(7) 0.021(6) 0.030(6) 0.003(5) 0.001(5) 0.009(5)
C27 0.054(9) 0.030(7) 0.057(9) 0.007(6) -0.003(7) 0.017(6)
C28 0.064(10) 0.034(7) 0.067(10) 0.008(7) -0.012(8) 0.022(7)
C29 0.068(10) 0.025(6) 0.053(8) 0.010(6) 0.018(7) 0.021(6)
C30 0.058(8) 0.020(6) 0.036(7) -0.001(5) 0.015(6) 0.005(5)
C31 0.042(7) 0.016(5) 0.035(6) 0.002(4) 0.009(5) 0.007(5)
C32 0.031(6) 0.022(5) 0.025(5) -0.004(4) 0.013(5) -0.003(4)
C33 0.042(7) 0.025(6) 0.035(6) -0.005(5) 0.002(5) -0.002(5)
C34 0.066(10) 0.027(7) 0.056(9) -0.006(6) 0.009(7) -0.014(7)
C35 0.065(9) 0.018(6) 0.047(8) -0.004(5) 0.019(7) -0.002(6)
C36 0.022(5) 0.022(5) 0.020(5) -0.004(4) 0.010(4) -0.002(4)
C37 0.127(10) 0.033(5) 0.064(6) -0.003(4) 0.053(6) -0.012(5)
C38 0.127(10) 0.033(5) 0.064(6) -0.003(4) 0.053(6) -0.012(5)
C39 0.127(10) 0.033(5) 0.064(6) -0.003(4) 0.053(6) -0.012(5)

loop_
_atom_type_symbol
_atom_type_description
_atom_type_scat_dispersion_real
_atom_type_scat_dispersion_imag
_atom_type_scat_source
C C 0.0033 0.0016 'International Tables Vol C Tables 4.2.6.8 and 6.1.1.4'
H H 0.0000 0.0000 'International Tables Vol C Tables 4.2.6.8 and 6.1.1.4'
N N 0.0061 0.0033 'International Tables Vol C Tables 4.2.6.8 and 6.1.1.4'
O O 0.0106 0.0060 'International Tables Vol C Tables 4.2.6.8 and 6.1.1.4'
Dy Dy -0.1892 4.4098 'International Tables Vol C Tables 4.2.6.8 and 6.1.1.4'

loop_
_geom_angle_atom_site_label_1
_geom_angle_atom_site_label_2
_geom_angle_atom_site_label_3
_geom_angle
_geom_angle_site_symmetry_1
_geom_angle_site_symmetry_3
_geom_angle_publ_flag
O5 Dy01 O7 130.2(2) . . ?
O5 Dy01 O1 147.3(2) . . ?
O7 Dy01 O1 82.6(2) . . ?
O5 Dy01 O11 77.1(2) . . ?
O7 Dy01 O11 140.4(2) . . ?
O1 Dy01 O11 75.4(2) . . ?
O5 Dy01 O4 66.0(2) . . ?
O7 Dy01 O4 138.7(2) . . ?
O1 Dy01 O4 89.6(2) . . ?
O11 Dy01 O4 74.4(2) . . ?
O5 Dy01 O8 75.8(2) . . ?
O7 Dy01 O8 65.6(2) . . ?
O1 Dy01 O8 127.4(2) . . ?
O11 Dy01 O8 152.1(2) . . ?
O4 Dy01 O8 88.7(2) . . ?
O5 Dy01 O1 122.4(2) . 2_666 ?
O7 Dy01 O1 71.3(2) . 2_666 ?
O1 Dy01 O1 62.4(2) . 2_666 ?
O11 Dy01 O1 69.3(2) . 2_666 ?
O4 Dy01 O1 138.4(2) . 2_666 ?
O8 Dy01 O1 132.5(2) . 2_666 ?
O5 Dy01 O2 68.3(2) . 2_666 ?
O7 Dy01 O2 82.4(2) . 2_666 ?
O1 Dy01 O2 125.4(2) . 2_666 ?
O11 Dy01 O2 84.0(2) . 2_666 ?
O4 Dy01 O2 132.5(2) . 2_666 ?
O8 Dy01 O2 91.9(2) . 2_666 ?
O1 Dy01 O2 63.0(2) 2_666 2_666 ?
O5 Dy01 O3 119.5(2) . . ?
O7 Dy01 O3 73.2(2) . . ?
O1 Dy01 O3 63.8(2) . . ?
O11 Dy01 O3 122.6(2) . . ?
O4 Dy01 O3 67.0(2) . . ?
O8 Dy01 O3 67.3(2) . . ?
O1 Dy01 O3 117.9(2) 2_666 . ?
O2 Dy01 O3 152.8(2) 2_666 . ?
C1 N1 O7 116.4(8) . . ?
C1 N1 C12 127.0(8) . . ?
O7 N1 C12 116.6(7) . . ?
O1 N2 C24 116.3(7) . . ?
O1 N2 C13 117.3(7) . . ?
C24 N2 C13 126.3(8) . . ?
O5 N3 C25 116.8(8) . . ?
O5 N3 C36 118.3(8) . . ?
C25 N3 C36 124.9(9) . . ?
C37 N4 C39 120.3(12) . . ?
C37 N4 C38 121.0(12) . . ?
C39 N4 C38 118.4(11) . . ?
N2 O1 Dy01 120.6(5) . . ?
N2 O1 Dy01 114.6(5) . 2_666 ?
Dy01 O1 Dy01 117.6(2) . 2_666 ?
C24 O2 Dy01 115.5(6) . 2_666 ?
C13 O3 Dy01 119.7(6) . . ?
C25 O4 Dy01 118.3(7) . . ?
N3 O5 Dy01 120.0(5) . . ?
N1 O7 Dy01 118.2(5) . . ?
C1 O8 Dy01 117.4(6) . . ?
Dy01 O11 H11 109.5 . . ?
Dy01 O11 H11A 129(4) . . ?
H11 O11 H11A 118.3 . . ?
O8 C1 N1 119.9(9) . . ?
O8 C1 C2 122.5(10) . . ?
N1 C1 C2 117.6(10) . . ?
C3 C2 C11 118.5(9) . . ?
C3 C2 C1 121.4(10) . . ?
C11 C2 C1 119.8(10) . . ?
C2 C3 C4 121.2(10) . . ?
C2 C3 H3 119.4 . . ?
C4 C3 H3 119.4 . . ?
C5 C4 C3 119.6(10) . . ?
C5 C4 H4 120.2 . . ?
C3 C4 H4 120.2 . . ?
C4 C5 C6 122.8(10) . . ?
C4 C5 H5 118.6 . . ?
C6 C5 H5 118.6 . . ?
C7 C6 C5 124.1(10) . . ?
C7 C6 C11 119.1(11) . . ?
C5 C6 C11 116.8(11) . . ?
C8 C7 C6 121.3(11) . . ?
C8 C7 H7 119.4 . . ?
C6 C7 H7 119.4 . . ?
C7 C8 C9 120.7(12) . . ?
C7 C8 H8 119.6 . . ?
C9 C8 H8 119.6 . . ?
C10 C9 C8 119.5(12) . . ?
C10 C9 H9 120.3 . . ?
C8 C9 H9 120.3 . . ?
C9 C10 C11 120.7(10) . . ?
C9 C10 C12 119.7(11) . . ?
C11 C10 C12 119.4(9) . . ?
C10 C11 C2 120.4(9) . . ?
C10 C11 C6 118.6(10) . . ?
C2 C11 C6 121.0(11) . . ?
O9 C12 N1 120.5(8) . . ?
O9 C12 C10 124.1(9) . . ?
N1 C12 C10 115.4(9) . . ?
O3 C13 N2 118.6(8) . . ?
O3 C13 C14 124.5(8) . . ?
N2 C13 C14 116.9(8) . . ?
C15 C14 C19 121.5(9) . . ?
C15 C14 C13 119.7(9) . . ?
C19 C14 C13 118.8(9) . . ?
C14 C15 C16 119.8(11) . . ?
C14 C15 H15 120.1 . . ?
C16 C15 H15 120.1 . . ?
C17 C16 C15 121.2(10) . . ?
C17 C16 H16 119.4 . . ?
C15 C16 H16 119.4 . . ?
C16 C17 C18 120.3(10) . . ?
C16 C17 H17 119.8 . . ?
C18 C17 H17 119.8 . . ?
C17 C18 C19 118.6(10) . . ?
C17 C18 C20 123.1(10) . . ?
C19 C18 C20 118.3(10) . . ?
C23 C19 C14 122.1(9) . . ?
C23 C19 C18 119.3(10) . . ?
C14 C19 C18 118.6(9) . . ?
C21 C20 C18 120.9(10) . . ?
C21 C20 H20 119.5 . . ?
C18 C20 H20 119.5 . . ?
C20 C21 C22 120.0(11) . . ?
C20 C21 H21 120.0 . . ?
C22 C21 H21 120.0 . . ?
C23 C22 C21 120.7(11) . . ?
C23 C22 H22 119.6 . . ?
C21 C22 H22 119.6 . . ?
C22 C23 C19 120.6(9) . . ?
C22 C23 C24 120.6(9) . . ?
C19 C23 C24 118.8(9) . . ?
O2 C24 N2 119.2(8) . . ?
O2 C24 C23 123.8(8) . . ?
N2 C24 C23 116.9(8) . . ?
O4 C25 N3 118.9(10) . . ?
O4 C25 C26 123.0(10) . . ?
N3 C25 C26 118.1(10) . . ?
C27 C26 C31 121.5(11) . . ?
C27 C26 C25 119.8(11) . . ?
C31 C26 C25 118.7(10) . . ?
C26 C27 C28 119.4(14) . . ?
C26 C27 H27 120.3 . . ?
C28 C27 H27 120.3 . . ?
C29 C28 C27 121.4(13) . . ?
C29 C28 H28 119.3 . . ?
C27 C28 H28 119.3 . . ?
C28 C29 C30 119.6(12) . . ?
C28 C29 H29 120.2 . . ?
C30 C29 H29 120.2 . . ?
C35 C30 C29 122.3(12) . . ?
C35 C30 C31 118.3(12) . . ?
C29 C30 C31 119.4(12) . . ?
C26 C31 C32 121.7(10) . . ?
C26 C31 C30 118.8(11) . . ?
C32 C31 C30 119.5(11) . . ?
C33 C32 C31 120.8(10) . . ?
C33 C32 C36 119.1(11) . . ?
C31 C32 C36 120.1(10) . . ?
C34 C33 C32 119.2(13) . . ?
C34 C33 H33 120.4 . . ?
C32 C33 H33 120.4 . . ?
C35 C34 C33 121.0(13) . . ?
C35 C34 H34 119.5 . . ?
C33 C34 H34 119.5 . . ?
C34 C35 C30 121.2(12) . . ?
C34 C35 H35 119.4 . . ?
C30 C35 H35 119.4 . . ?
O6 C36 N3 119.2(9) . . ?
O6 C36 C32 124.4(10) . . ?
N3 C36 C32 116.4(9) . . ?
O10 C37 N4 125.0(14) . . ?
O10 C37 H37 117.5 . . ?
N4 C37 H37 117.5 . . ?
N4 C38 H38A 109.5 . . ?
N4 C38 H38B 109.5 . . ?
H38A C38 H38B 109.5 . . ?
N4 C38 H38C 109.5 . . ?
H38A C38 H38C 109.5 . . ?
H38B C38 H38C 109.5 . . ?
N4 C39 H39A 109.5 . . ?
N4 C39 H39B 109.5 . . ?
H39A C39 H39B 109.5 . . ?
N4 C39 H39C 109.5 . . ?
H39A C39 H39C 109.5 . . ?
H39B C39 H39C 109.5 . . ?

loop_
_geom_bond_atom_site_label_1
_geom_bond_atom_site_label_2
_geom_bond_distance
_geom_bond_site_symmetry_2
_geom_bond_publ_flag
Dy01 O5 2.309(7) . ?
Dy01 O7 2.337(6) . ?
Dy01 O1 2.384(6) . ?
Dy01 O11 2.429(7) . ?
Dy01 O4 2.436(7) . ?
Dy01 O8 2.443(7) . ?
Dy01 O1 2.447(6) 2_666 ?
Dy01 O2 2.509(6) 2_666 ?
Dy01 O3 2.522(7) . ?
N1 C1 1.360(14) . ?
N1 O7 1.365(10) . ?
N1 C12 1.404(13) . ?
N2 O1 1.362(9) . ?
N2 C24 1.371(12) . ?
N2 C13 1.379(12) . ?
N3 O5 1.347(10) . ?
N3 C25 1.374(14) . ?
N3 C36 1.411(13) . ?
N4 C37 1.323(18) . ?
N4 C39 1.456(18) . ?
N4 C38 1.465(18) . ?
O1 Dy01 2.447(6) 2_666 ?
O2 C24 1.251(11) . ?
O2 Dy01 2.509(6) 2_666 ?
O3 C13 1.234(12) . ?
O4 C25 1.242(13) . ?
O6 C36 1.218(13) . ?
O8 C1 1.240(13) . ?
O9 C12 1.215(13) . ?
O10 C37 1.210(18) . ?
O11 H11 0.8400 . ?
O11 H11A 0.960(10) . ?
C1 C2 1.451(14) . ?
C2 C3 1.388(15) . ?
C2 C11 1.433(16) . ?
C3 C4 1.408(14) . ?
C3 H3 0.9500 . ?
C4 C5 1.374(16) . ?
C4 H4 0.9500 . ?
C5 C6 1.406(17) . ?
C5 H5 0.9500 . ?
C6 C7 1.404(18) . ?
C6 C11 1.434(14) . ?
C7 C8 1.33(2) . ?
C7 H7 0.9500 . ?
C8 C9 1.447(17) . ?
C8 H8 0.9500 . ?
C9 C10 1.360(16) . ?
C9 H9 0.9500 . ?
C10 C11 1.420(16) . ?
C10 C12 1.495(13) . ?
C13 C14 1.475(13) . ?
C14 C15 1.379(15) . ?
C14 C19 1.407(15) . ?
C15 C16 1.390(15) . ?
C15 H15 0.9500 . ?
C16 C17 1.370(17) . ?
C16 H16 0.9500 . ?
C17 C18 1.427(16) . ?
C17 H17 0.9500 . ?
C18 C19 1.430(14) . ?
C18 C20 1.435(16) . ?
C19 C23 1.406(14) . ?
C20 C21 1.360(18) . ?
C20 H20 0.9500 . ?
C21 C22 1.416(15) . ?
C21 H21 0.9500 . ?
C22 C23 1.372(14) . ?
C22 H22 0.9500 . ?
C23 C24 1.476(13) . ?
C25 C26 1.483(15) . ?
C26 C27 1.389(18) . ?
C26 C31 1.403(17) . ?
C27 C28 1.410(19) . ?
C27 H27 0.9500 . ?
C28 C29 1.38(2) . ?
C28 H28 0.9500 . ?
C29 C30 1.43(2) . ?
C29 H29 0.9500 . ?
C30 C35 1.40(2) . ?
C30 C31 1.435(15) . ?
C31 C32 1.410(17) . ?
C32 C33 1.397(16) . ?
C32 C36 1.470(15) . ?
C33 C34 1.395(18) . ?
C33 H33 0.9500 . ?
C34 C35 1.39(2) . ?
C34 H34 0.9500 . ?
C35 H35 0.9500 . ?
C37 H37 0.9500 . ?
C38 H38A 0.9800 . ?
C38 H38B 0.9800 . ?
C38 H38C 0.9800 . ?
C39 H39A 0.9800 . ?
C39 H39B 0.9800 . ?
C39 H39C 0.9800 . ?
